data_2207564
loop_
_publ_author_name
'Xiu-Zhen Wang'
'Zun-Le Xu'
'Dong-Sheng Deng'
'Zhao-Xuen Lian'

_publ_section_title
<i>N</i>-(2-Hydroxyethyl)-13c-methoxy-1-oxo-1,13c-dihydrodibenzo[<i>a</i>,<i>kl</i>]xanthene-2-carboxamide
_journal_coeditor_code HK6058
_journal_issue 12
_journal_name_full 'Acta Crystallographica Section E'
_journal_page_first o4353
_journal_page_last o4354
_journal_paper_doi 10.1107/S1600536805038468
_journal_volume 61
_journal_year 2005
_chemical_formula_iupac 'C24 H19 N O5'
_chemical_formula_moiety 'C24 H19 N O5'
_chemical_formula_sum 'C24 H19 N O5'
_chemical_formula_weight 401.40
_chemical_melting_point 454
_chemical_name_systematic
;
N-(2-Hydroxyethyl)-13c-methoxy-1-oxo-1,13c-
dihydrodibenzo[a,kl]xanthene-2-carboxamide
;
_space_group_IT_number 14
_symmetry_cell_setting monoclinic
_symmetry_space_group_name_Hall '-P 2ybc'
_symmetry_space_group_name_H-M 'P 1 21/c 1'
_atom_sites_solution_hydrogens geom
_atom_sites_solution_primary direct
_atom_sites_solution_secondary difmap
_cell_angle_alpha 90.00
_cell_angle_beta 91.475(6)
_cell_angle_gamma 90.00
_cell_formula_units_Z 4
_cell_length_a 7.275(2)
_cell_length_b 17.270(6)
_cell_length_c 15.342(5)
_cell_measurement_reflns_used 25
_cell_measurement_temperature 273(2)
_cell_measurement_theta_max 18
_cell_measurement_theta_min 12
_cell_volume 1926.9(11)
_computing_cell_refinement SMART
_computing_data_collection 'SMART (Bruker, 1997)'
_computing_data_reduction 'SAINT (Bruker, 1997)'
_computing_molecular_graphics 'SHELXTL (Bruker, 1997)'
_computing_publication_material SHELXTL
_computing_structure_refinement 'SHELXL97 (Sheldrick, 1997)'
_computing_structure_solution 'SHELXS97 (Sheldrick, 1997)'
_diffrn_ambient_temperature 273(2)
_diffrn_measured_fraction_theta_full 0.989
_diffrn_measured_fraction_theta_max 0.989
_diffrn_measurement_device_type 'Bruker SMART 1000 CCD area-detector'
_diffrn_measurement_method '\f and \w'
_diffrn_radiation_monochromator graphite
_diffrn_radiation_source 'fine-focus sealed tube'
_diffrn_radiation_type MoK\a
_diffrn_radiation_wavelength 0.71073
_diffrn_reflns_av_R_equivalents 0.0201
_diffrn_reflns_av_sigmaI/netI 0.0221
_diffrn_reflns_limit_h_max 9
_diffrn_reflns_limit_h_min -8
_diffrn_reflns_limit_k_max 21
_diffrn_reflns_limit_k_min -16
_diffrn_reflns_limit_l_max 19
_diffrn_reflns_limit_l_min -18
_diffrn_reflns_number 11405
_diffrn_reflns_theta_full 27.01
_diffrn_reflns_theta_max 27.01
_diffrn_reflns_theta_min 2.36
_exptl_absorpt_coefficient_mu 0.098
_exptl_absorpt_correction_T_max 0.9501
_exptl_absorpt_correction_T_min 0.9483
_exptl_absorpt_correction_type multi-scan
_exptl_absorpt_process_details '(SADABS; Sheldrick, 1996)'
_exptl_crystal_colour yellow
_exptl_crystal_density_diffrn 1.384
_exptl_crystal_density_method 'not measured'
_exptl_crystal_description block
_exptl_crystal_F_000 840
_exptl_crystal_size_max 0.55
_exptl_crystal_size_mid 0.54
_exptl_crystal_size_min 0.53
_refine_diff_density_max 0.194
_refine_diff_density_min -0.156
_refine_ls_extinction_method none
_refine_ls_goodness_of_fit_ref 1.023
_refine_ls_hydrogen_treatment constr
_refine_ls_matrix_type full
_refine_ls_number_parameters 271
_refine_ls_number_reflns 4170
_refine_ls_number_restraints 0
_refine_ls_restrained_S_all 1.023
_refine_ls_R_factor_all 0.0539
_refine_ls_R_factor_gt 0.0372
_refine_ls_shift/su_max 0.000
_refine_ls_shift/su_mean 0.000
_refine_ls_structure_factor_coef Fsqd
_refine_ls_weighting_details 'calc w = 1/[\s^2^(Fo^2^)+(0.0506P)^2^+0.3748P] where P = (Fo^2^+2Fc^2^)/3'
_refine_ls_weighting_scheme calc
_refine_ls_wR_factor_gt 0.0957
_refine_ls_wR_factor_ref 0.1075
_reflns_number_gt 3137
_reflns_number_total 4170
_reflns_threshold_expression I>2\s(I)
_cod_data_source_file hk6058.cif
_cod_data_source_block II
_cod_original_sg_symbol_H-M 'P 21/c'
_cod_database_code 2207564

loop_
_symmetry_equiv_pos_as_xyz
'x, y, z'
'-x, y+1/2, -z+1/2'
'-x, -y, -z'
'x, -y-1/2, z-1/2'

loop_
_atom_site_label
_atom_site_fract_x
_atom_site_fract_y
_atom_site_fract_z
_atom_site_U_iso_or_equiv
_atom_site_adp_type
_atom_site_calc_flag
_atom_site_refinement_flags
_atom_site_occupancy
_atom_site_type_symbol
O1 0.27705(15) 0.44410(7) 0.04984(8) 0.0656(3) Uani d . 1 O
O2 0.03364(14) 0.56562(6) -0.15352(7) 0.0554(3) Uani d . 1 O
O3 0.26850(16) 0.95111(6) 0.02364(8) 0.0611(3) Uani d . 1 O
O4 0.43608(13) 0.69069(5) -0.00303(6) 0.0448(2) Uani d . 1 O
O5 0.03379(12) 0.74957(5) 0.05927(6) 0.0428(2) Uani d . 1 O
N1 0.31400(15) 0.55419(6) -0.08883(8) 0.0425(3) Uani d . 1 N
C1 0.31305(19) 0.82445(8) 0.09153(9) 0.0419(3) Uani d . 1 C
C2 0.3418(2) 0.90331(9) 0.08747(10) 0.0511(4) Uani d . 1 C
C3 0.4498(3) 0.94380(10) 0.14998(13) 0.0666(5) Uani d . 1 C
C4 0.5277(2) 0.90545(11) 0.21769(12) 0.0669(5) Uani d . 1 C
C5 0.5757(2) 0.78562(13) 0.30169(11) 0.0660(5) Uani d . 1 C
C6 0.5459(2) 0.70891(13) 0.31376(11) 0.0675(5) Uani d . 1 C
C7 0.4349(2) 0.66784(11) 0.25349(10) 0.0587(4) Uani d . 1 C
C8 0.3574(2) 0.70431(9) 0.18232(9) 0.0481(3) Uani d . 1 C
C9 0.38887(19) 0.78366(8) 0.16615(9) 0.0442(3) Uani d . 1 C
C10 0.4993(2) 0.82494(10) 0.22894(10) 0.0544(4) Uani d . 1 C
C11 0.19553(17) 0.78483(7) 0.02249(8) 0.0370(3) Uani d . 1 C
C12 0.14157(18) 0.84018(7) -0.05058(9) 0.0411(3) Uani d . 1 C
C13 0.1715(2) 0.91869(8) -0.04450(10) 0.0496(4) Uani d . 1 C
C14 0.1080(2) 0.96913(9) -0.10974(13) 0.0628(5) Uani d . 1 C
C15 0.0158(2) 0.94033(10) -0.18111(13) 0.0665(5) Uani d . 1 C
C16 -0.0091(2) 0.86119(10) -0.19087(11) 0.0573(4) Uani d . 1 C
C17 0.05605(19) 0.81061(8) -0.12670(10) 0.0450(3) Uani d . 1 C
C18 0.05682(18) 0.72718(8) -0.14008(9) 0.0433(3) Uani d . 1 C
C19 0.16465(17) 0.67947(7) -0.09239(8) 0.0375(3) Uani d . 1 C
C20 0.28394(17) 0.71401(7) -0.02202(8) 0.0352(3) Uani d . 1 C
C21 0.16733(18) 0.59490(8) -0.11409(8) 0.0399(3) Uani d . 1 C
C22 0.3247(2) 0.47051(8) -0.10002(10) 0.0511(4) Uani d . 1 C
C23 0.2118(2) 0.42688(9) -0.03558(11) 0.0578(4) Uani d . 1 C
C24 -0.0958(2) 0.80189(10) 0.09404(12) 0.0607(4) Uani d . 1 C
H1A 0.4061 0.5781 -0.0650 0.051 Uiso calc R 1 H
H1B 0.1915 0.4421 0.0835 0.098 Uiso calc R 1 H
H3A 0.4671 0.9969 0.1444 0.080 Uiso calc R 1 H
H4A 0.6015 0.9322 0.2579 0.080 Uiso calc R 1 H
H5A 0.6479 0.8128 0.3422 0.079 Uiso calc R 1 H
H6A 0.5988 0.6836 0.3617 0.081 Uiso calc R 1 H
H7A 0.4138 0.6153 0.2620 0.070 Uiso calc R 1 H
H8A 0.2825 0.6762 0.1438 0.058 Uiso calc R 1 H
H14A 0.1284 1.0221 -0.1045 0.075 Uiso calc R 1 H
H15A -0.0306 0.9740 -0.2236 0.080 Uiso calc R 1 H
H16A -0.0696 0.8419 -0.2404 0.069 Uiso calc R 1 H
H18A -0.0202 0.7062 -0.1832 0.052 Uiso calc R 1 H
H22A 0.4520 0.4544 -0.0936 0.061 Uiso calc R 1 H
H22B 0.2824 0.4573 -0.1586 0.061 Uiso calc R 1 H
H23A 0.0836 0.4417 -0.0421 0.069 Uiso calc R 1 H
H23B 0.2213 0.3717 -0.0462 0.069 Uiso calc R 1 H
H24A -0.1973 0.7733 0.1167 0.091 Uiso calc R 1 H
H24B -0.1398 0.8362 0.0489 0.091 Uiso calc R 1 H
H24C -0.0381 0.8315 0.1401 0.091 Uiso calc R 1 H

loop_
_atom_site_aniso_label
_atom_site_aniso_U_11
_atom_site_aniso_U_22
_atom_site_aniso_U_33
_atom_site_aniso_U_12
_atom_site_aniso_U_13
_atom_site_aniso_U_23
O1 0.0482(6) 0.0781(8) 0.0699(8) -0.0076(5) -0.0080(5) 0.0121(6)
O2 0.0488(6) 0.0529(6) 0.0638(7) 0.0006(5) -0.0119(5) -0.0188(5)
O3 0.0749(8) 0.0328(5) 0.0758(8) -0.0054(5) 0.0047(6) -0.0030(5)
O4 0.0403(5) 0.0481(6) 0.0456(5) 0.0084(4) -0.0054(4) -0.0079(4)
O5 0.0412(5) 0.0346(5) 0.0529(6) -0.0012(4) 0.0108(4) 0.0003(4)
N1 0.0416(6) 0.0354(6) 0.0503(7) 0.0004(5) -0.0043(5) -0.0051(5)
C1 0.0422(7) 0.0387(7) 0.0452(7) -0.0025(5) 0.0076(6) -0.0092(6)
C2 0.0546(9) 0.0417(8) 0.0576(9) -0.0060(6) 0.0105(7) -0.0104(7)
C3 0.0735(12) 0.0515(9) 0.0751(12) -0.0190(8) 0.0105(9) -0.0223(9)
C4 0.0613(10) 0.0752(12) 0.0644(11) -0.0180(9) 0.0067(8) -0.0312(9)
C5 0.0465(9) 0.1034(15) 0.0480(9) 0.0035(9) -0.0015(7) -0.0210(9)
C6 0.0533(10) 0.1055(16) 0.0435(9) 0.0219(10) -0.0017(7) -0.0030(9)
C7 0.0594(10) 0.0703(11) 0.0467(8) 0.0158(8) 0.0045(7) 0.0032(7)
C8 0.0506(8) 0.0539(9) 0.0397(7) 0.0043(6) 0.0026(6) -0.0039(6)
C9 0.0401(7) 0.0524(8) 0.0403(7) 0.0008(6) 0.0065(6) -0.0113(6)
C10 0.0427(8) 0.0743(11) 0.0464(8) -0.0023(7) 0.0070(6) -0.0199(7)
C11 0.0385(7) 0.0306(6) 0.0421(7) -0.0006(5) 0.0045(5) -0.0008(5)
C12 0.0384(7) 0.0348(7) 0.0504(8) 0.0030(5) 0.0072(6) 0.0048(6)
C13 0.0508(8) 0.0348(7) 0.0639(9) 0.0012(6) 0.0117(7) 0.0037(7)
C14 0.0638(10) 0.0369(8) 0.0884(13) 0.0061(7) 0.0144(9) 0.0168(8)
C15 0.0621(10) 0.0560(10) 0.0814(12) 0.0116(8) 0.0023(9) 0.0293(9)
C16 0.0503(9) 0.0594(10) 0.0619(10) 0.0071(7) -0.0056(7) 0.0171(8)
C17 0.0390(7) 0.0441(8) 0.0517(8) 0.0044(6) 0.0005(6) 0.0072(6)
C18 0.0384(7) 0.0469(8) 0.0443(7) -0.0007(6) -0.0045(6) 0.0005(6)
C19 0.0355(7) 0.0381(7) 0.0388(7) 0.0004(5) 0.0003(5) -0.0022(5)
C20 0.0389(7) 0.0315(6) 0.0353(6) -0.0004(5) 0.0022(5) 0.0012(5)
C21 0.0408(7) 0.0413(7) 0.0375(7) -0.0010(5) -0.0005(5) -0.0073(5)
C22 0.0523(8) 0.0397(8) 0.0610(9) 0.0067(6) -0.0060(7) -0.0126(7)
C23 0.0527(9) 0.0380(8) 0.0818(12) -0.0041(6) -0.0135(8) -0.0003(7)
C24 0.0532(9) 0.0537(9) 0.0763(11) 0.0058(7) 0.0242(8) -0.0028(8)

loop_
_atom_type_symbol
_atom_type_description
_atom_type_scat_dispersion_real
_atom_type_scat_dispersion_imag
_atom_type_scat_source
C C 0.0033 0.0016 'International Tables Vol C Tables 4.2.6.8 and 6.1.1.4'
H H 0.0000 0.0000 'International Tables Vol C Tables 4.2.6.8 and 6.1.1.4'
N N 0.0061 0.0033 'International Tables Vol C Tables 4.2.6.8 and 6.1.1.4'
O O 0.0106 0.0060 'International Tables Vol C Tables 4.2.6.8 and 6.1.1.4'

loop_
_geom_angle_atom_site_label_1
_geom_angle_atom_site_label_2
_geom_angle_atom_site_label_3
_geom_angle
C24 O5 C11 115.58(10)
C13 O3 C2 118.77(11)
O4 C20 C19 123.65(12)
O4 C20 C11 123.09(11)
C19 C20 C11 113.23(11)
C19 C18 C17 122.37(13)
C19 C18 H18A 118.8
C17 C18 H18A 118.8
C13 C12 C17 118.70(13)
C13 C12 C11 122.23(13)
C17 C12 C11 119.06(12)
C21 N1 C22 122.38(12)
C21 N1 H1A 118.8
C22 N1 H1A 118.8
O2 C21 N1 122.76(13)
O2 C21 C19 119.43(12)
N1 C21 C19 117.80(11)
C16 C17 C12 119.73(14)
C16 C17 C18 121.63(14)
C12 C17 C18 118.28(12)
C8 C9 C10 117.16(14)
C8 C9 C1 123.59(13)
C10 C9 C1 119.24(14)
C18 C19 C20 118.04(12)
C18 C19 C21 119.23(12)
C20 C19 C21 122.68(11)
C7 C8 C9 121.41(15)
C7 C8 H8A 119.3
C9 C8 H8A 119.3
C23 O1 H1B 109.5
O3 C13 C12 122.23(14)
O3 C13 C14 116.60(14)
C12 C13 C14 121.15(16)
C2 C1 C9 117.58(13)
C2 C1 C11 120.00(13)
C9 C1 C11 122.30(12)
O5 C11 C1 111.58(10)
O5 C11 C12 110.77(10)
C1 C11 C12 111.37(11)
O5 C11 C20 100.96(9)
C1 C11 C20 115.70(11)
C12 C11 C20 105.91(10)
C5 C10 C4 120.92(16)
C5 C10 C9 119.82(17)
C4 C10 C9 119.25(16)
C15 C16 C17 120.10(17)
C15 C16 H16A 120.0
C17 C16 H16A 120.0
O1 C23 C22 109.16(12)
O1 C23 H23A 109.8
C22 C23 H23A 109.8
O1 C23 H23B 109.8
C22 C23 H23B 109.8
H23A C23 H23B 108.3
N1 C22 C23 112.82(12)
N1 C22 H22A 109.0
C23 C22 H22A 109.0
N1 C22 H22B 109.0
C23 C22 H22B 109.0
H22A C22 H22B 107.8
C6 C5 C10 121.20(16)
C6 C5 H5A 119.4
C10 C5 H5A 119.4
C8 C7 C6 120.71(18)
C8 C7 H7A 119.6
C6 C7 H7A 119.6
O5 C24 H24A 109.5
O5 C24 H24B 109.5
H24A C24 H24B 109.5
O5 C24 H24C 109.5
H24A C24 H24C 109.5
H24B C24 H24C 109.5
O3 C2 C1 124.57(14)
O3 C2 C3 112.65(14)
C1 C2 C3 122.78(16)
C14 C15 C16 120.46(15)
C14 C15 H15A 119.8
C16 C15 H15A 119.8
C15 C14 C13 119.66(15)
C15 C14 H14A 120.2
C13 C14 H14A 120.2
C3 C4 C10 121.17(15)
C3 C4 H4A 119.4
C10 C4 H4A 119.4
C4 C3 C2 119.84(16)
C4 C3 H3A 120.1
C2 C3 H3A 120.1
C5 C6 C7 119.66(16)
C5 C6 H6A 120.2
C7 C6 H6A 120.2

loop_
_geom_bond_atom_site_label_1
_geom_bond_atom_site_label_2
_geom_bond_distance
O4 C20 1.2064(15)
O5 C24 1.4199(17)
O5 C11 1.4519(15)
O2 C21 1.2398(16)
O3 C13 1.3662(19)
O3 C2 1.378(2)
C20 C19 1.4921(18)
C20 C11 1.5487(18)
C18 C19 1.3418(19)
C18 C17 1.455(2)
C18 H18A 0.9300
C12 C13 1.376(2)
C12 C17 1.405(2)
C12 C11 1.5172(19)
N1 C21 1.3273(17)
N1 C22 1.4576(18)
N1 H1A 0.8600
C21 C19 1.4982(19)
C17 C16 1.390(2)
C9 C8 1.412(2)
C9 C10 1.429(2)
C9 C1 1.442(2)
C8 C7 1.369(2)
C8 H8A 0.9300
O1 C23 1.414(2)
O1 H1B 0.8200
C13 C14 1.396(2)
C1 C2 1.380(2)
C1 C11 1.5081(18)
C10 C5 1.409(3)
C10 C4 1.417(3)
C16 C15 1.386(3)
C16 H16A 0.9300
C23 C22 1.504(2)
C23 H23A 0.9700
C23 H23B 0.9700
C22 H22A 0.9700
C22 H22B 0.9700
C5 C6 1.356(3)
C5 H5A 0.9300
C7 C6 1.404(3)
C7 H7A 0.9300
C24 H24A 0.9600
C24 H24B 0.9600
C24 H24C 0.9600
C2 C3 1.410(2)
C15 C14 1.363(3)
C15 H15A 0.9300
C14 H14A 0.9300
C4 C3 1.345(3)
C4 H4A 0.9300
C3 H3A 0.9300
C6 H6A 0.9300

loop_
_geom_hbond_atom_site_label_D
_geom_hbond_atom_site_label_H
_geom_hbond_atom_site_label_A
_geom_hbond_site_symmetry_A
_geom_hbond_distance_DH
_geom_hbond_distance_HA
_geom_hbond_distance_DA
_geom_hbond_angle_DHA
_geom_hbond_publ_flag
N1 H1A O4 . 0.86 2.17 2.8317(17) 133 yes
N1 H1A O1 3_665 0.86 2.34 3.0197(19) 136 yes
O1 H1B O2 3_565 0.82 1.99 2.8022(18) 174 yes
C8 H8A O4 . 0.93 2.55 2.9246(19) 104 yes
C8 H8A O5 . 0.93 2.54 3.080(2) 118 yes
C15 H15A O2 2_554 0.93 2.46 3.3468(18) 159 yes
